data_4307818
loop_
_publ_author_name
'Yaroslav E. Filinchuk'
'Klaus Yvon'
'Herman Emerich'

_publ_section_title
;
Tetrahedral D Atom Coordination of Nickel and Evidence for
Anti-isostructural Phase Transition in Orthorhombic Ce2Ni7D~4
;
_journal_name_full 'Inorganic Chemistry'
_journal_page_first 2914
_journal_page_last 2920
_journal_paper_doi 10.1021/ic062312u
_journal_volume 46
_journal_year 2007
_chemical_formula_sum 'Ce D2.8 Ni3'
_chemical_name_systematic ' ?'
_space_group_IT_number 62
_symmetry_cell_setting orthorhombic
_symmetry_space_group_name_Hall '-P 2n 2a'
_symmetry_space_group_name_H-M 'P m c n'
_cell_angle_alpha 90.00000
_cell_angle_beta 90.00000
_cell_angle_gamma 90.00000
_cell_formula_units_Z 12
_cell_length_a 4.87480
_cell_length_b 8.55900
_cell_length_c 21.59000
_cell_volume 900.808
_computing_structure_refinement FULLPROF
_diffrn_radiation_probe neutron
_diffrn_radiation_type 'Constant Wavelength Neutron Diffraction'
_diffrn_radiation_wavelength 1.49381
_diffrn_source 'nuclear reactor'
_pd_instr_location ' ?'
_pd_meas_2theta_range_inc 0.100000
_pd_meas_2theta_range_max 164.80000
_pd_meas_2theta_range_min 4.00000
_pd_meas_number_of_points 0
_pd_proc_2theta_range_inc 0.100000
_pd_proc_2theta_range_max 164.8914
_pd_proc_2theta_range_min 4.0914
_pd_proc_ls_pref_orient_corr ' ?'
_pd_proc_ls_prof_R_factor 2.3401
_pd_proc_ls_prof_wR_expected 0.8879
_pd_proc_ls_prof_wR_factor 2.9531
_pd_proc_wavelength 1.493814
_pd_spec_mounting ' ?'
_refine_ls_number_parameters 82
_refine_ls_number_reflns 1253
_refine_ls_number_restraints 0
_refine_ls_R_I_factor 4.4731
_cod_data_source_file ic062312usi20061204_110133_2.cif
_cod_data_source_block 2_CeNi3D2.8_(own_str._type)
_cod_depositor_comments
;
The following automatic conversions were performed:
'_symmetry_cell_setting' value 'Orthorhombic' changed to 'orthorhombic'
according to '/home/saulius/struct/CIF-dictionaries/cif_core.dic'
dictionary named 'cif_core.dic' version 2.4.1 from 2010-06-29.

Automatic conversion script
Id: cif_fix_enum 1527 2010-12-29 10:47:43Z saulius 
;
_cod_original_cell_volume 900.80847
_cod_database_code 4307818
_pd_proc_ls_prof_cr_factor 6.3238
_pd_proc_ls_prof_cwr_factor 7.1135
_pd_proc_ls_prof_cwr_expected 2.1387
_pd_proc_ls_prof_chi2 11.0627
_pd_proc_ls_prof_echi2 11.0627

loop_
_symmetry_equiv_pos_as_xyz
x,y,z
x+1/2,-y,-z
-x,y+1/2,-z+1/2
-x+1/2,-y+1/2,z+1/2
-x,-y,-z
-x+1/2,y,z
x,-y+1/2,z+1/2
x+1/2,y+1/2,-z+1/2

loop_
_atom_site_label
_atom_site_fract_x
_atom_site_fract_y
_atom_site_fract_z
_atom_site_U_iso_or_equiv
_atom_site_occupancy
_atom_site_adp_type
_atom_site_type_symbol
Ce1 0.25000 0.42472 0.24915 0.00963 1.00000 Uiso CE
Ce2 0.25000 0.38816 0.06044 0.00909 1.00000 Uiso CE
Ce3 0.25000 0.04824 0.92844 0.00974 1.00000 Uiso CE
Ni1 0.25000 0.74231 0.52960 0.01267 1.00000 Uiso NI
Ni2 0.25000 0.93428 0.34652 0.00961 1.00000 Uiso NI
Ni3 0.25000 0.74781 0.24386 0.00961 1.00000 Uiso NI
Ni4 0.25000 0.07117 0.25394 0.00961 1.00000 Uiso NI
Ni5 0.25000 0.94723 0.15644 0.00961 1.00000 Uiso NI
Ni6 0.01950 0.82100 0.83913 0.00961 1.00000 Uiso NI
Ni7 0.50043 0.18126 0.35222 0.00961 1.00000 Uiso NI
D1 0.25000 0.72600 0.88940 0.01900 1.00000 Uiso D
D2 0.25000 0.08000 0.11200 0.01900 1.00000 Uiso D
D3 0.25000 0.91600 0.49620 0.01900 1.00000 Uiso D
D4 0.25000 0.23300 0.64980 0.01900 1.00000 Uiso D
D5 -0.03000 0.16900 0.00940 0.01900 1.00000 Uiso D
D6 0.25000 0.77100 0.10070 0.01900 1.00000 Uiso D
D7 0.25000 0.97100 0.41800 0.01900 1.00000 Uiso D
D8 0.25000 0.47800 0.15140 0.01900 0.30000 Uiso D

loop_
_geom_angle_atom_site_label_1
_geom_angle_atom_site_label_2
_geom_angle_atom_site_label_3
_geom_angle_site_symmetry_1
_geom_angle_site_symmetry_2
_geom_angle_site_symmetry_3
_geom_angle
_geom_angle_publ_flag
? ? ? ? ? ? ? ?

loop_
_geom_bond_atom_site_label_1
_geom_bond_atom_site_label_2
_geom_bond_site_symmetry_1
_geom_bond_site_symmetry_2
_geom_bond_distance
_geom_bond_publ_flag
? ? ? ? ? ?

loop_
_geom_contact_atom_site_label_1
_geom_contact_atom_site_label_2
_geom_contact_distance
_geom_contact_site_symmetry_1
_geom_contact_site_symmetry_2
_geom_contact_publ_flag
? ? ? ? ? ?

loop_
_geom_hbond_atom_site_label_D
_geom_hbond_atom_site_label_H
_geom_hbond_atom_site_label_A
_geom_hbond_site_symmetry_D
_geom_hbond_site_symmetry_H
_geom_hbond_site_symmetry_A
_geom_hbond_distance_DH
_geom_hbond_distance_HA
_geom_hbond_distance_DA
_geom_hbond_angle_DHA
_geom_hbond_publ_flag
? ? ? ? ? ? ? ? ? ? ?

loop_
_geom_torsion_atom_site_label_1
_geom_torsion_atom_site_label_2
_geom_torsion_atom_site_label_3
_geom_torsion_atom_site_label_4
_geom_torsion_site_symmetry_1
_geom_torsion_site_symmetry_2
_geom_torsion_site_symmetry_3
_geom_torsion_site_symmetry_4
_geom_torsion
_geom_torsion_publ_flag
? ? ? ? ? ? ? ? ? ?
